data_7053512
loop_
_publ_author_name
'Nakajima, Yumiko'
'Nakatani, Mitsuharu'
'Hayashi, Kyohei'
'Shiraishi, Yu'
'Takita, Ryo'
'Okazaki, Masaaki'
'Ozawa, Fumiyuki'

_publ_section_title
;
 Synthesis and structures of platinum diphenylacetylene and dithiolate
 complexes bearing diphosphinidenecyclobutene ligands (DPCB-Y)
;
_journal_issue 8
_journal_name_full 'New Journal of Chemistry'
_journal_page_first 1713
_journal_paper_doi 10.1039/c0nj00118j
_journal_volume 34
_journal_year 2010
_chemical_formula_sum 'C68 H76 F6 P2 Pt'
_chemical_formula_weight 1264.32
_space_group_IT_number 2
_symmetry_cell_setting triclinic
_symmetry_Int_Tables_number 2
_symmetry_space_group_name_Hall '-P 1'
_symmetry_space_group_name_H-M 'P -1'
_atom_sites_solution_hydrogens geom
_atom_sites_solution_primary direct
_atom_sites_solution_secondary difmap
_audit_creation_method SHELXL-97
_cell_angle_alpha 70.738(8)
_cell_angle_beta 82.039(12)
_cell_angle_gamma 87.536(12)
_cell_formula_units_Z 2
_cell_length_a 9.164(3)
_cell_length_b 16.791(5)
_cell_length_c 21.506(7)
_cell_measurement_temperature 173(2)
_cell_volume 3093.8(17)
_computing_cell_refinement 'Rigaku AFC10/Saturn 70 CCD'
_computing_data_collection 'Rigaku AFC10/Saturn 70 CCD'
_computing_data_reduction 'Rigaku AFC10/Saturn 70 CCD'
_computing_molecular_graphics 'SHELXL-97 (Sheldrick, 1997)'
_computing_publication_material 'ORTEP3 for windows'
_computing_structure_refinement 'SHELXL-97 (Sheldrick, 1997)'
_computing_structure_solution 'SHELXS-97 (Sheldrick, 1990)'
_diffrn_ambient_temperature 173(2)
_diffrn_measured_fraction_theta_full 0.954
_diffrn_measured_fraction_theta_max 0.954
_diffrn_measurement_device_type ' CCD area detector '
_diffrn_measurement_method ' phi and omega scans'
_diffrn_radiation_monochromator graphite
_diffrn_radiation_probe x-ray
_diffrn_radiation_type MoK\a
_diffrn_radiation_wavelength 0.71070
_diffrn_reflns_av_R_equivalents 0.0375
_diffrn_reflns_av_sigmaI/netI 0.0541
_diffrn_reflns_limit_h_max 11
_diffrn_reflns_limit_h_min -11
_diffrn_reflns_limit_k_max 21
_diffrn_reflns_limit_k_min -21
_diffrn_reflns_limit_l_max 27
_diffrn_reflns_limit_l_min -27
_diffrn_reflns_number 25002
_diffrn_reflns_theta_full 27.47
_diffrn_reflns_theta_max 27.47
_diffrn_reflns_theta_min 3.06
_diffrn_source 'fine-focus sealed tube'
_exptl_absorpt_coefficient_mu 2.376
_exptl_absorpt_correction_T_max 0.9321
_exptl_absorpt_correction_T_min 0.5880
_exptl_absorpt_correction_type numerical
_exptl_crystal_colour red
_exptl_crystal_density_diffrn 1.357
_exptl_crystal_density_method 'not measured'
_exptl_crystal_description platelet
_exptl_crystal_F_000 1292
_exptl_crystal_size_max 0.25
_exptl_crystal_size_mid 0.05
_exptl_crystal_size_min 0.03
_refine_diff_density_max 1.274
_refine_diff_density_min -0.704
_refine_diff_density_rms 0.112
_refine_ls_extinction_method none
_refine_ls_goodness_of_fit_ref 0.940
_refine_ls_hydrogen_treatment constr
_refine_ls_matrix_type full
_refine_ls_number_parameters 714
_refine_ls_number_reflns 13521
_refine_ls_number_restraints 0
_refine_ls_restrained_S_all 0.940
_refine_ls_R_factor_all 0.0501
_refine_ls_R_factor_gt 0.0425
_refine_ls_shift/su_max 0.004
_refine_ls_shift/su_mean 0.000
_refine_ls_structure_factor_coef Fsqd
_refine_ls_weighting_details 'calc w=1/[\s^2^(Fo^2^)+(0.0650P)^2^+5.6174P] where P=(Fo^2^+2Fc^2^)/3'
_refine_ls_weighting_scheme calc
_refine_ls_wR_factor_gt 0.1011
_refine_ls_wR_factor_ref 0.1077
_reflns_number_gt 12151
_reflns_number_total 13521
_reflns_threshold_expression >2sigma(I)
_cod_data_source_file c0nj00118j.txt
_cod_data_source_block 2c
_cod_original_cell_volume 3093.9(17)
_cod_database_code 7053512

loop_
_symmetry_equiv_pos_as_xyz
'x, y, z'
'-x, -y, -z'

loop_
_atom_site_label
_atom_site_type_symbol
_atom_site_fract_x
_atom_site_fract_y
_atom_site_fract_z
_atom_site_U_iso_or_equiv
_atom_site_adp_type
_atom_site_occupancy
_atom_site_symmetry_multiplicity
_atom_site_calc_flag
_atom_site_refinement_flags
Pt1 Pt 0.132400(17) 0.207085(10) 0.302976(8) 0.02119(6) Uani 1 1 d .
P1 P 0.19610(12) 0.18231(6) 0.20471(5) 0.0206(2) Uani 1 1 d .
P2 P 0.29797(12) 0.31448(6) 0.25585(5) 0.0192(2) Uani 1 1 d .
C1 C -0.0144(5) 0.1318(3) 0.3763(2) 0.0257(9) Uani 1 1 d .
C2 C 0.0286(5) 0.1896(3) 0.3965(2) 0.0232(8) Uani 1 1 d .
C3 C -0.1054(5) 0.0576(3) 0.3880(2) 0.0282(9) Uani 1 1 d .
C4 C -0.1169(6) 0.0283(3) 0.3354(3) 0.0384(12) Uani 1 1 d .
H1 H -0.0667 0.0570 0.2925 0.046 Uiso 1 1 calc R
C5 C -0.2011(6) -0.0426(3) 0.3452(3) 0.0421(12) Uani 1 1 d .
H2 H -0.2086 -0.0622 0.3091 0.051 Uiso 1 1 calc R
C6 C -0.2739(6) -0.0848(3) 0.4074(3) 0.0398(12) Uani 1 1 d .
C7 C -0.2607(8) -0.0579(4) 0.4598(3) 0.0577(18) Uani 1 1 d .
H3 H -0.3099 -0.0878 0.5026 0.069 Uiso 1 1 calc R
C8 C -0.1766(7) 0.0124(4) 0.4512(3) 0.0481(15) Uani 1 1 d .
H4 H -0.1671 0.0300 0.4881 0.058 Uiso 1 1 calc R
C9 C -0.3646(8) -0.1613(4) 0.4175(3) 0.0561(17) Uani 1 1 d .
F1 F -0.3272(4) -0.2288(2) 0.4644(2) 0.0630(11) Uani 1 1 d .
F2 F -0.3676(9) -0.1796(4) 0.3638(2) 0.139(3) Uani 1 1 d .
F3 F -0.5076(5) -0.1507(3) 0.4387(3) 0.105(2) Uani 1 1 d .
C10 C 0.0163(5) 0.2313(3) 0.4467(2) 0.0247(9) Uani 1 1 d .
C11 C 0.0841(5) 0.3093(3) 0.4319(2) 0.0290(9) Uani 1 1 d .
H5 H 0.1409 0.3333 0.3897 0.035 Uiso 1 1 calc R
C12 C 0.0710(6) 0.3529(3) 0.4771(3) 0.0350(11) Uani 1 1 d .
H6 H 0.1188 0.4058 0.4660 0.042 Uiso 1 1 calc R
C13 C -0.0117(6) 0.3188(4) 0.5381(3) 0.0392(12) Uani 1 1 d .
C14 C -0.0796(7) 0.2403(4) 0.5549(3) 0.0513(15) Uani 1 1 d .
H7 H -0.1346 0.2162 0.5975 0.062 Uiso 1 1 calc R
C15 C -0.0662(6) 0.1978(4) 0.5091(2) 0.0401(12) Uani 1 1 d .
H8 H -0.1142 0.1449 0.5203 0.048 Uiso 1 1 calc R
C16 C -0.0285(7) 0.3661(5) 0.5868(3) 0.0564(16) Uani 1 1 d .
F4 F -0.0455(7) 0.3166(3) 0.6490(2) 0.1050(19) Uani 1 1 d .
F5 F -0.1471(5) 0.4164(3) 0.5809(3) 0.0836(14) Uani 1 1 d .
F6 F 0.0825(5) 0.4189(4) 0.5782(3) 0.0940(17) Uani 1 1 d .
C17 C 0.3242(4) 0.2510(2) 0.1548(2) 0.0197(8) Uani 1 1 d .
C18 C 0.3762(4) 0.3153(2) 0.18011(19) 0.0199(8) Uani 1 1 d .
C19 C 0.4224(4) 0.2893(2) 0.0920(2) 0.0212(8) Uani 1 1 d .
C20 C 0.4756(4) 0.3486(2) 0.1163(2) 0.0191(8) Uani 1 1 d .
C21 C 0.4452(4) 0.2667(3) 0.0316(2) 0.0208(8) Uani 1 1 d .
C22 C 0.4276(5) 0.1822(3) 0.0359(2) 0.0323(10) Uani 1 1 d .
H9 H 0.4015 0.1408 0.0781 0.039 Uiso 1 1 calc R
C23 C 0.4478(6) 0.1586(4) -0.0203(3) 0.0430(13) Uani 1 1 d .
H10 H 0.4376 0.1010 -0.0165 0.052 Uiso 1 1 calc R
C24 C 0.4825(6) 0.2182(4) -0.0820(3) 0.0462(14) Uani 1 1 d .
H11 H 0.4966 0.2016 -0.1206 0.055 Uiso 1 1 calc R
C25 C 0.4970(6) 0.3018(4) -0.0880(2) 0.0376(11) Uani 1 1 d .
H12 H 0.5208 0.3427 -0.1307 0.045 Uiso 1 1 calc R
C26 C 0.4769(5) 0.3266(3) -0.0317(2) 0.0268(9) Uani 1 1 d .
H13 H 0.4846 0.3845 -0.0363 0.032 Uiso 1 1 calc R
C27 C 0.5915(4) 0.4116(3) 0.09592(18) 0.0225(9) Uani 1 1 d .
C28 C 0.6127(5) 0.4551(3) 0.1411(2) 0.0251(9) Uani 1 1 d .
H14 H 0.5492 0.4435 0.1820 0.030 Uiso 1 1 calc R
C29 C 0.7249(5) 0.5141(3) 0.1260(2) 0.0286(9) Uani 1 1 d .
H15 H 0.7395 0.5415 0.1569 0.034 Uiso 1 1 calc R
C30 C 0.8156(5) 0.5332(3) 0.0660(2) 0.0286(9) Uani 1 1 d .
H16 H 0.8922 0.5736 0.0559 0.034 Uiso 1 1 calc R
C31 C 0.7956(5) 0.4937(3) 0.0203(2) 0.0307(10) Uani 1 1 d .
H17 H 0.8571 0.5075 -0.0212 0.037 Uiso 1 1 calc R
C32 C 0.6832(5) 0.4332(3) 0.0362(2) 0.0289(9) Uani 1 1 d .
H18 H 0.6699 0.4063 0.0049 0.035 Uiso 1 1 calc R
C33 C 0.1441(4) 0.0995(2) 0.1743(2) 0.0194(8) Uani 1 1 d .
C34 C 0.0227(4) 0.1120(3) 0.1370(2) 0.0228(8) Uani 1 1 d .
C35 C -0.0259(5) 0.0421(3) 0.1238(2) 0.0282(9) Uani 1 1 d .
H19 H -0.1055 0.0497 0.0984 0.034 Uiso 1 1 calc R
C36 C 0.0355(6) -0.0373(3) 0.1456(2) 0.0327(10) Uani 1 1 d .
C37 C 0.1532(6) -0.0465(3) 0.1805(3) 0.0341(11) Uani 1 1 d .
H20 H 0.1967 -0.1007 0.1951 0.041 Uiso 1 1 calc R
C38 C 0.2131(5) 0.0188(3) 0.1959(2) 0.0256(9) Uani 1 1 d .
C39 C -0.0611(5) 0.1969(3) 0.1100(2) 0.0251(9) Uani 1 1 d .
C40 C 0.0408(5) 0.2635(3) 0.0588(3) 0.0374(11) Uani 1 1 d .
H21 H -0.0158 0.3146 0.0398 0.056 Uiso 1 1 calc R
H22 H 0.0841 0.2417 0.0233 0.056 Uiso 1 1 calc R
H23 H 0.1194 0.2770 0.0803 0.056 Uiso 1 1 calc R
C41 C -0.1317(6) 0.2284(4) 0.1664(3) 0.0439(13) Uani 1 1 d .
H24 H -0.0543 0.2432 0.1879 0.066 Uiso 1 1 calc R
H25 H -0.1943 0.1838 0.1990 0.066 Uiso 1 1 calc R
H26 H -0.1917 0.2783 0.1482 0.066 Uiso 1 1 calc R
C42 C -0.1895(6) 0.1872(4) 0.0739(3) 0.0441(13) Uani 1 1 d .
H27 H -0.2419 0.2409 0.0596 0.066 Uiso 1 1 calc R
H28 H -0.2574 0.1436 0.1042 0.066 Uiso 1 1 calc R
H29 H -0.1508 0.1709 0.0350 0.066 Uiso 1 1 calc R
C43 C -0.0261(7) -0.1141(3) 0.1342(3) 0.0499(15) Uani 1 1 d .
C44 C -0.0961(19) -0.1725(8) 0.1980(5) 0.189(9) Uani 1 1 d .
H30 H -0.1934 -0.1510 0.2098 0.284 Uiso 1 1 calc R
H31 H -0.0344 -0.1771 0.2327 0.284 Uiso 1 1 calc R
H32 H -0.1069 -0.2283 0.1938 0.284 Uiso 1 1 calc R
C45 C -0.1244(13) -0.0900(5) 0.0806(6) 0.122(5) Uani 1 1 d .
H33 H -0.1531 -0.1407 0.0722 0.183 Uiso 1 1 calc R
H34 H -0.0716 -0.0513 0.0398 0.183 Uiso 1 1 calc R
H35 H -0.2128 -0.0621 0.0948 0.183 Uiso 1 1 calc R
C46 C 0.1011(11) -0.1599(6) 0.1056(6) 0.110(4) Uani 1 1 d .
H36 H 0.1728 -0.1790 0.1372 0.166 Uiso 1 1 calc R
H37 H 0.1493 -0.1212 0.0636 0.166 Uiso 1 1 calc R
H38 H 0.0623 -0.2088 0.0977 0.166 Uiso 1 1 calc R
C47 C 0.3426(6) -0.0065(3) 0.2390(3) 0.0374(11) Uani 1 1 d .
C48 C 0.2809(10) -0.0191(8) 0.3115(4) 0.112(4) Uani 1 1 d .
H39 H 0.3600 -0.0375 0.3394 0.168 Uiso 1 1 calc R
H40 H 0.2031 -0.0621 0.3262 0.168 Uiso 1 1 calc R
H41 H 0.2400 0.0342 0.3153 0.168 Uiso 1 1 calc R
C49 C 0.4639(9) 0.0555(5) 0.2218(6) 0.119(5) Uani 1 1 d .
H42 H 0.5406 0.0326 0.2503 0.178 Uiso 1 1 calc R
H43 H 0.4258 0.1080 0.2283 0.178 Uiso 1 1 calc R
H44 H 0.5058 0.0670 0.1752 0.178 Uiso 1 1 calc R
C50 C 0.4128(13) -0.0884(7) 0.2364(8) 0.158(7) Uani 1 1 d .
H45 H 0.4526 -0.0825 0.1904 0.236 Uiso 1 1 calc R
H46 H 0.3387 -0.1335 0.2529 0.236 Uiso 1 1 calc R
H47 H 0.4927 -0.1024 0.2641 0.236 Uiso 1 1 calc R
C51 C 0.3621(4) 0.3991(2) 0.28118(19) 0.0173(7) Uani 1 1 d .
C52 C 0.2922(4) 0.4797(3) 0.26166(19) 0.0198(8) Uani 1 1 d .
C53 C 0.3531(5) 0.5445(3) 0.2774(2) 0.0234(8) Uani 1 1 d .
H48 H 0.3087 0.5986 0.2645 0.028 Uiso 1 1 calc R
C54 C 0.4754(5) 0.5334(3) 0.3109(2) 0.0261(9) Uani 1 1 d .
C55 C 0.5353(5) 0.4536(3) 0.3318(2) 0.0260(9) Uani 1 1 d .
H49 H 0.6166 0.4453 0.3563 0.031 Uiso 1 1 calc R
C56 C 0.4831(4) 0.3842(3) 0.3191(2) 0.0220(8) Uani 1 1 d .
C57 C 0.1538(5) 0.5021(3) 0.2247(2) 0.0244(9) Uani 1 1 d .
C58 C 0.1866(6) 0.4976(4) 0.1534(2) 0.0404(12) Uani 1 1 d .
H50 H 0.1929 0.4384 0.1554 0.061 Uiso 1 1 calc R
H51 H 0.2804 0.5261 0.1318 0.061 Uiso 1 1 calc R
H52 H 0.1073 0.5255 0.1279 0.061 Uiso 1 1 calc R
C59 C 0.0226(5) 0.4452(3) 0.2642(3) 0.0389(12) Uani 1 1 d .
H53 H 0.0466 0.3864 0.2683 0.058 Uiso 1 1 calc R
H54 H -0.0641 0.4623 0.2409 0.058 Uiso 1 1 calc R
H55 H 0.0015 0.4506 0.3085 0.058 Uiso 1 1 calc R
C60 C 0.1008(6) 0.5931(3) 0.2164(3) 0.0352(11) Uani 1 1 d .
H56 H 0.0095 0.6031 0.1960 0.053 Uiso 1 1 calc R
H57 H 0.1766 0.6330 0.1878 0.053 Uiso 1 1 calc R
H58 H 0.0826 0.6008 0.2600 0.053 Uiso 1 1 calc R
C61 C 0.5451(6) 0.6064(3) 0.3250(3) 0.0363(11) Uani 1 1 d .
C62 C 0.4655(7) 0.6903(3) 0.2981(3) 0.0518(15) Uani 1 1 d .
H59 H 0.4678 0.7050 0.2499 0.078 Uiso 1 1 calc R
H60 H 0.5148 0.7347 0.3078 0.078 Uiso 1 1 calc R
H61 H 0.3630 0.6850 0.3193 0.078 Uiso 1 1 calc R
C63 C 0.5417(7) 0.5847(4) 0.4004(3) 0.0505(15) Uani 1 1 d .
H62 H 0.5869 0.6307 0.4097 0.076 Uiso 1 1 calc R
H63 H 0.5968 0.5325 0.4178 0.076 Uiso 1 1 calc R
H64 H 0.4394 0.5769 0.4219 0.076 Uiso 1 1 calc R
C64 C 0.7072(6) 0.6165(4) 0.2917(4) 0.0533(16) Uani 1 1 d .
H65 H 0.7099 0.6307 0.2436 0.080 Uiso 1 1 calc R
H66 H 0.7599 0.5635 0.3092 0.080 Uiso 1 1 calc R
H67 H 0.7542 0.6617 0.3013 0.080 Uiso 1 1 calc R
C65 C 0.5656(5) 0.2988(3) 0.3456(2) 0.0255(9) Uani 1 1 d .
C66 C 0.4620(6) 0.2239(3) 0.3803(3) 0.0405(12) Uani 1 1 d .
H68 H 0.4176 0.2084 0.3470 0.061 Uiso 1 1 calc R
H69 H 0.3843 0.2393 0.4104 0.061 Uiso 1 1 calc R
H70 H 0.5177 0.1759 0.4057 0.061 Uiso 1 1 calc R
C67 C 0.6674(6) 0.2824(4) 0.2881(3) 0.0412(12) Uani 1 1 d .
H71 H 0.7235 0.2306 0.3053 0.062 Uiso 1 1 calc R
H72 H 0.7357 0.3300 0.2669 0.062 Uiso 1 1 calc R
H73 H 0.6081 0.2762 0.2554 0.062 Uiso 1 1 calc R
C68 C 0.6643(6) 0.3006(3) 0.3975(3) 0.0397(12) Uani 1 1 d .
H74 H 0.6048 0.3154 0.4336 0.060 Uiso 1 1 calc R
H75 H 0.7424 0.3427 0.3764 0.060 Uiso 1 1 calc R
H76 H 0.7084 0.2449 0.4155 0.060 Uiso 1 1 calc R

loop_
_atom_site_aniso_label
_atom_site_aniso_U_11
_atom_site_aniso_U_22
_atom_site_aniso_U_33
_atom_site_aniso_U_23
_atom_site_aniso_U_13
_atom_site_aniso_U_12
Pt1 0.02327(9) 0.01994(9) 0.02051(9) -0.00724(6) 0.00017(6) -0.00638(6)
P1 0.0234(5) 0.0181(5) 0.0222(5) -0.0097(4) 0.0008(4) -0.0057(4)
P2 0.0209(5) 0.0185(5) 0.0192(5) -0.0081(4) 0.0008(4) -0.0064(4)
C1 0.025(2) 0.027(2) 0.021(2) -0.0024(16) 0.0007(16) -0.0084(17)
C2 0.022(2) 0.027(2) 0.0185(19) -0.0055(16) -0.0013(16) -0.0017(16)
C3 0.031(2) 0.024(2) 0.029(2) -0.0066(17) -0.0028(18) -0.0094(18)
C4 0.047(3) 0.038(3) 0.028(2) -0.008(2) 0.000(2) -0.019(2)
C5 0.052(3) 0.038(3) 0.041(3) -0.015(2) -0.009(2) -0.015(2)
C6 0.046(3) 0.030(2) 0.040(3) 0.002(2) -0.019(2) -0.017(2)
C7 0.076(4) 0.057(4) 0.032(3) -0.003(3) 0.003(3) -0.043(3)
C8 0.066(4) 0.046(3) 0.032(3) -0.013(2) 0.005(3) -0.035(3)
C9 0.070(4) 0.044(3) 0.051(3) 0.000(3) -0.025(3) -0.032(3)
F1 0.075(2) 0.0307(17) 0.076(3) 0.0037(16) -0.034(2) -0.0171(16)
F2 0.257(8) 0.106(4) 0.058(3) -0.013(3) -0.024(4) -0.135(5)
F3 0.058(3) 0.056(3) 0.175(6) 0.015(3) -0.049(3) -0.029(2)
C10 0.020(2) 0.034(2) 0.021(2) -0.0103(17) -0.0037(16) -0.0027(17)
C11 0.028(2) 0.036(2) 0.023(2) -0.0111(18) -0.0006(18) 0.0004(19)
C12 0.036(3) 0.036(3) 0.038(3) -0.020(2) -0.007(2) -0.001(2)
C13 0.034(3) 0.059(3) 0.034(3) -0.026(2) -0.006(2) 0.002(2)
C14 0.054(4) 0.075(4) 0.024(2) -0.016(3) 0.006(2) -0.020(3)
C15 0.043(3) 0.051(3) 0.028(2) -0.016(2) 0.004(2) -0.019(2)
C16 0.056(4) 0.079(5) 0.049(4) -0.042(3) -0.002(3) -0.005(3)
F4 0.184(6) 0.103(4) 0.041(2) -0.045(2) -0.009(3) 0.003(4)
F5 0.072(3) 0.098(3) 0.106(4) -0.074(3) -0.001(3) 0.016(3)
F6 0.080(3) 0.141(4) 0.102(4) -0.097(4) 0.002(3) -0.026(3)
C17 0.0162(19) 0.0220(19) 0.0222(19) -0.0097(16) -0.0001(15) -0.0030(15)
C18 0.020(2) 0.0193(18) 0.0169(18) -0.0022(14) 0.0004(15) 0.0003(15)
C19 0.0187(19) 0.0193(19) 0.027(2) -0.0104(16) -0.0008(16) 0.0010(15)
C20 0.0175(19) 0.0199(19) 0.0206(19) -0.0084(15) -0.0005(15) 0.0022(15)
C21 0.0123(18) 0.027(2) 0.024(2) -0.0112(16) -0.0010(15) 0.0027(15)
C22 0.037(3) 0.032(2) 0.032(2) -0.015(2) -0.004(2) -0.003(2)
C23 0.056(3) 0.038(3) 0.046(3) -0.030(2) -0.006(3) -0.001(2)
C24 0.049(3) 0.065(4) 0.036(3) -0.034(3) -0.003(2) 0.000(3)
C25 0.037(3) 0.054(3) 0.020(2) -0.013(2) 0.0028(19) -0.007(2)
C26 0.022(2) 0.034(2) 0.025(2) -0.0122(18) -0.0032(17) 0.0018(18)
C27 0.0098(17) 0.039(2) 0.0104(17) 0.0037(16) -0.0004(14) -0.0117(16)
C28 0.029(2) 0.025(2) 0.022(2) -0.0088(17) -0.0002(17) -0.0044(17)
C29 0.030(2) 0.031(2) 0.025(2) -0.0095(18) -0.0009(18) -0.0090(18)
C30 0.021(2) 0.028(2) 0.034(2) -0.0059(18) -0.0006(18) -0.0075(17)
C31 0.025(2) 0.043(3) 0.018(2) -0.0049(18) 0.0079(17) -0.013(2)
C32 0.025(2) 0.036(2) 0.032(2) -0.018(2) -0.0026(18) -0.0043(18)
C33 0.021(2) 0.0175(18) 0.0201(19) -0.0087(15) 0.0038(15) -0.0050(15)
C34 0.019(2) 0.024(2) 0.026(2) -0.0110(17) 0.0024(16) -0.0026(16)
C35 0.028(2) 0.030(2) 0.031(2) -0.0155(19) -0.0055(18) -0.0076(18)
C36 0.041(3) 0.026(2) 0.037(3) -0.0173(19) -0.003(2) -0.007(2)
C37 0.044(3) 0.017(2) 0.041(3) -0.0089(19) -0.007(2) 0.0013(19)
C38 0.029(2) 0.021(2) 0.029(2) -0.0101(17) -0.0071(18) 0.0005(17)
C39 0.026(2) 0.023(2) 0.028(2) -0.0111(17) -0.0055(18) 0.0028(17)
C40 0.032(3) 0.030(2) 0.041(3) 0.003(2) -0.006(2) -0.001(2)
C41 0.045(3) 0.048(3) 0.044(3) -0.022(3) -0.011(2) 0.018(3)
C42 0.036(3) 0.042(3) 0.055(3) -0.012(3) -0.020(3) 0.004(2)
C43 0.073(4) 0.030(3) 0.056(4) -0.025(3) -0.009(3) -0.015(3)
C44 0.35(2) 0.136(10) 0.088(7) -0.056(7) 0.061(10) -0.193(13)
C45 0.167(10) 0.059(5) 0.181(11) -0.057(6) -0.113(9) -0.009(6)
C46 0.120(8) 0.090(6) 0.177(11) -0.105(8) -0.057(8) 0.018(6)
C47 0.042(3) 0.027(2) 0.046(3) -0.010(2) -0.020(2) 0.010(2)
C48 0.089(6) 0.170(11) 0.056(5) -0.004(6) -0.036(5) 0.044(7)
C49 0.058(5) 0.071(5) 0.191(11) 0.034(6) -0.080(6) -0.015(4)
C50 0.145(9) 0.130(9) 0.301(17) -0.166(11) -0.168(11) 0.116(8)
C51 0.0167(18) 0.0192(18) 0.0186(18) -0.0102(15) 0.0000(14) -0.0050(14)
C52 0.0196(19) 0.0219(19) 0.0184(18) -0.0079(15) 0.0006(15) -0.0048(15)
C53 0.027(2) 0.0163(19) 0.029(2) -0.0101(16) -0.0057(17) 0.0017(16)
C54 0.029(2) 0.025(2) 0.029(2) -0.0148(18) -0.0046(18) -0.0067(17)
C55 0.025(2) 0.031(2) 0.027(2) -0.0132(18) -0.0078(17) -0.0008(17)
C56 0.021(2) 0.026(2) 0.0197(19) -0.0089(16) -0.0005(16) -0.0043(16)
C57 0.022(2) 0.026(2) 0.027(2) -0.0095(17) -0.0086(17) 0.0028(17)
C58 0.039(3) 0.056(3) 0.029(2) -0.016(2) -0.014(2) 0.015(2)
C59 0.022(2) 0.028(2) 0.062(3) -0.007(2) -0.010(2) 0.0020(19)
C60 0.035(3) 0.029(2) 0.043(3) -0.011(2) -0.011(2) 0.004(2)
C61 0.038(3) 0.032(2) 0.047(3) -0.021(2) -0.008(2) -0.008(2)
C62 0.070(4) 0.031(3) 0.067(4) -0.026(3) -0.022(3) -0.007(3)
C63 0.064(4) 0.053(3) 0.049(3) -0.033(3) -0.012(3) -0.012(3)
C64 0.042(3) 0.056(4) 0.071(4) -0.035(3) 0.004(3) -0.024(3)
C65 0.020(2) 0.027(2) 0.028(2) -0.0070(17) -0.0062(17) 0.0030(17)
C66 0.036(3) 0.028(2) 0.049(3) 0.003(2) -0.014(2) -0.003(2)
C67 0.039(3) 0.047(3) 0.039(3) -0.017(2) -0.003(2) 0.015(2)
C68 0.037(3) 0.041(3) 0.041(3) -0.007(2) -0.022(2) 0.002(2)

loop_
_atom_type_symbol
_atom_type_description
_atom_type_scat_dispersion_real
_atom_type_scat_dispersion_imag
_atom_type_scat_source
C C 0.0033 0.0016 'International Tables Vol C Tables 4.2.6.8 and 6.1.1.4'
H H 0.0000 0.0000 'International Tables Vol C Tables 4.2.6.8 and 6.1.1.4'
F F 0.0171 0.0103 'International Tables Vol C Tables 4.2.6.8 and 6.1.1.4'
P P 0.1023 0.0942 'International Tables Vol C Tables 4.2.6.8 and 6.1.1.4'
Pt Pt -1.7033 8.3905 'International Tables Vol C Tables 4.2.6.8 and 6.1.1.4'

loop_
_geom_angle_atom_site_label_1
_geom_angle_atom_site_label_2
_geom_angle_atom_site_label_3
_geom_angle
C1 Pt1 C2 36.71(17)
C1 Pt1 P2 155.79(13)
C2 Pt1 P2 119.11(12)
C1 Pt1 P1 121.37(13)
C2 Pt1 P1 158.09(12)
P2 Pt1 P1 82.79(4)
C17 P1 C33 116.14(19)
C17 P1 Pt1 111.39(14)
C33 P1 Pt1 132.30(13)
C18 P2 C51 113.84(19)
C18 P2 Pt1 111.50(15)
C51 P2 Pt1 134.65(13)
C2 C1 C3 149.8(4)
C2 C1 Pt1 71.6(3)
C3 C1 Pt1 138.6(3)
C1 C2 C10 149.4(4)
C1 C2 Pt1 71.6(3)
C10 C2 Pt1 138.8(3)
C4 C3 C8 118.6(4)
C4 C3 C1 119.1(4)
C8 C3 C1 122.2(4)
C3 C4 C5 120.4(5)
C6 C5 C4 120.2(5)
C5 C6 C7 120.0(5)
C5 C6 C9 119.8(5)
C7 C6 C9 120.2(5)
C6 C7 C8 120.8(5)
C7 C8 C3 120.0(5)
F2 C9 F1 109.1(6)
F2 C9 F3 104.4(6)
F1 C9 F3 102.9(5)
F2 C9 C6 113.7(5)
F1 C9 C6 113.9(5)
F3 C9 C6 111.9(6)
C11 C10 C15 117.7(4)
C11 C10 C2 119.7(4)
C15 C10 C2 122.6(4)
C12 C11 C10 121.8(4)
C11 C12 C13 119.4(5)
C12 C13 C14 120.2(5)
C12 C13 C16 119.8(5)
C14 C13 C16 120.0(5)
C15 C14 C13 119.6(5)
C14 C15 C10 121.2(5)
F4 C16 F5 105.2(6)
F4 C16 F6 108.4(6)
F5 C16 F6 103.5(6)
F4 C16 C13 113.3(6)
F5 C16 C13 112.4(5)
F6 C16 C13 113.3(5)
C19 C17 C18 88.5(3)
C19 C17 P1 154.0(3)
C18 C17 P1 117.4(3)
C17 C18 C20 88.3(3)
C17 C18 P2 116.9(3)
C20 C18 P2 154.8(3)
C20 C19 C21 138.1(4)
C20 C19 C17 91.9(3)
C21 C19 C17 130.0(4)
C19 C20 C27 137.6(4)
C19 C20 C18 91.2(3)
C27 C20 C18 130.8(4)
C26 C21 C22 117.8(4)
C26 C21 C19 122.7(4)
C22 C21 C19 119.4(4)
C23 C22 C21 121.0(5)
C22 C23 C24 120.2(5)
C25 C24 C23 120.3(5)
C24 C25 C26 120.1(5)
C21 C26 C25 120.5(4)
C32 C27 C20 125.2(4)
C32 C27 C28 117.2(4)
C20 C27 C28 117.6(4)
C29 C28 C27 120.7(4)
C28 C29 C30 120.2(4)
C31 C30 C29 120.6(4)
C30 C31 C32 119.1(4)
C27 C32 C31 122.2(4)
C34 C33 C38 120.6(4)
C34 C33 P1 119.9(3)
C38 C33 P1 118.9(3)
C35 C34 C33 117.2(4)
C35 C34 C39 117.2(4)
C33 C34 C39 125.6(4)
C34 C35 C36 123.6(4)
C37 C36 C35 117.4(4)
C37 C36 C43 120.0(5)
C35 C36 C43 122.5(5)
C36 C37 C38 124.3(4)
C37 C38 C33 116.8(4)
C37 C38 C47 115.8(4)
C33 C38 C47 127.2(4)
C40 C39 C41 111.3(4)
C40 C39 C42 105.7(4)
C41 C39 C42 105.2(4)
C40 C39 C34 110.8(4)
C41 C39 C34 111.7(4)
C42 C39 C34 111.9(4)
C44 C43 C45 113.6(9)
C44 C43 C36 109.6(5)
C45 C43 C36 112.6(5)
C44 C43 C46 109.0(9)
C45 C43 C46 102.6(7)
C36 C43 C46 109.1(5)
C49 C47 C50 106.3(8)
C49 C47 C38 116.0(5)
C50 C47 C38 111.7(5)
C49 C47 C48 106.2(8)
C50 C47 C48 107.5(8)
C38 C47 C48 108.6(5)
C56 C51 C52 121.1(3)
C56 C51 P2 119.6(3)
C52 C51 P2 119.3(3)
C53 C52 C51 117.1(4)
C53 C52 C57 116.8(4)
C51 C52 C57 126.0(3)
C54 C53 C52 123.2(4)
C53 C54 C55 117.9(4)
C53 C54 C61 122.4(4)
C55 C54 C61 119.7(4)
C54 C55 C56 123.8(4)
C55 C56 C51 116.7(4)
C55 C56 C65 116.9(4)
C51 C56 C65 126.4(4)
C59 C57 C52 111.2(4)
C59 C57 C60 105.4(4)
C52 C57 C60 112.1(4)
C59 C57 C58 110.9(4)
C52 C57 C58 111.5(4)
C60 C57 C58 105.5(4)
C62 C61 C54 112.7(4)
C62 C61 C63 108.8(5)
C54 C61 C63 109.1(4)
C62 C61 C64 108.6(5)
C54 C61 C64 108.3(4)
C63 C61 C64 109.1(5)
C66 C65 C67 109.9(4)
C66 C65 C68 105.4(4)
C67 C65 C68 106.7(4)
C66 C65 C56 113.3(4)
C67 C65 C56 109.6(4)
C68 C65 C56 111.6(4)

loop_
_geom_bond_atom_site_label_1
_geom_bond_atom_site_label_2
_geom_bond_distance
Pt1 C1 2.034(4)
Pt1 C2 2.035(4)
Pt1 P2 2.2770(11)
Pt1 P1 2.2798(12)
P1 C17 1.677(4)
P1 C33 1.825(4)
P2 C18 1.682(4)
P2 C51 1.825(4)
C1 C2 1.282(6)
C1 C3 1.461(6)
C2 C10 1.459(6)
C3 C4 1.394(7)
C3 C8 1.402(7)
C4 C5 1.388(7)
C5 C6 1.379(7)
C6 C7 1.367(8)
C6 C9 1.497(7)
C7 C8 1.385(7)
C9 F2 1.295(8)
C9 F1 1.316(7)
C9 F3 1.350(9)
C10 C11 1.394(6)
C10 C15 1.395(6)
C11 C12 1.387(6)
C12 C13 1.376(7)
C13 C14 1.396(8)
C13 C16 1.498(7)
C14 C15 1.386(8)
C16 F4 1.313(8)
C16 F5 1.342(8)
C16 F6 1.330(8)
C17 C19 1.478(6)
C17 C18 1.481(5)
C18 C20 1.490(5)
C19 C20 1.399(5)
C19 C21 1.455(6)
C20 C27 1.449(5)
C21 C26 1.401(6)
C21 C22 1.406(6)
C22 C23 1.379(7)
C23 C24 1.378(8)
C24 C25 1.377(8)
C25 C26 1.392(6)
C27 C32 1.381(6)
C27 C28 1.432(6)
C28 C29 1.389(6)
C29 C30 1.382(6)
C30 C31 1.388(7)
C31 C32 1.404(6)
C33 C34 1.430(6)
C33 C38 1.429(6)
C34 C35 1.398(6)
C34 C39 1.564(6)
C35 C36 1.382(7)
C36 C37 1.372(7)
C36 C43 1.535(6)
C37 C38 1.398(6)
C38 C47 1.565(6)
C39 C40 1.526(6)
C39 C41 1.530(7)
C39 C42 1.539(6)
C43 C44 1.476(11)
C43 C45 1.501(10)
C43 C46 1.538(11)
C47 C49 1.480(9)
C47 C50 1.508(8)
C47 C48 1.531(10)
C51 C56 1.431(5)
C51 C52 1.430(6)
C52 C53 1.400(5)
C52 C57 1.556(6)
C53 C54 1.388(6)
C54 C55 1.382(6)
C54 C61 1.538(6)
C55 C56 1.399(6)
C56 C65 1.562(6)
C57 C59 1.536(6)
C57 C60 1.544(6)
C57 C58 1.547(6)
C61 C62 1.531(8)
C61 C63 1.536(8)
C61 C64 1.547(8)
C65 C66 1.525(6)
C65 C67 1.536(7)
C65 C68 1.539(6)
